data_7246293
loop_
_publ_author_name
'Reddy, Yeruva Pavankumar'
'Srinivasadesikan, V.'
'Balamurugan, Rengarajan'
'Lin, M. C.'
'Anwar, Shaik'

_publ_section_title
;
 Synthesis of tetrahydrochromenes and dihydronaphthofurans via a cascade
 process of [3 + 3] and [3 + 2] annulation reactions: mechanistic insight
 for 6-endo-trig and 5-exo-trig cyclisation
;
_journal_issue 9
_journal_name_full 'RSC Advances'
_journal_page_first 5796
_journal_page_last 5803
_journal_paper_doi 10.1039/D2RA08163F
_journal_volume 13
_journal_year 2023
_chemical_formula_moiety 'C19 H17 N O3'
_chemical_formula_sum 'C19 H17 N O3'
_chemical_formula_weight 307.33
_space_group_crystal_system orthorhombic
_space_group_IT_number 33
_space_group_name_Hall 'P 2c -2n'
_space_group_name_H-M_alt 'P n a 21'
_atom_sites_solution_hydrogens geom
_audit_creation_method SHELXL-2018/3
_audit_update_record
;
2022-02-03 deposited with the CCDC.	2023-02-06 downloaded from the CCDC.
;
_cell_angle_alpha 90
_cell_angle_beta 90
_cell_angle_gamma 90
_cell_formula_units_Z 4
_cell_length_a 10.0111(10)
_cell_length_b 11.7592(12)
_cell_length_c 13.0970(15)
_cell_measurement_reflns_used 9960
_cell_measurement_temperature 293(2)
_cell_measurement_theta_max 29.783
_cell_measurement_theta_min 2.327
_cell_volume 1541.8(3)
_computing_cell_refinement '<i>SAINT</i> (Bruker, 2016)'
_computing_data_collection '<i>APEX3</i> (Bruker, 2016)'
_computing_data_reduction 'Bruker SAINT'
_computing_structure_refinement 'SHELXL-2018/3 (Sheldrick, 2018)'
_computing_structure_solution 'SHELXT 2018/2 (Sheldrick, 2018)'
_diffrn_ambient_temperature 293(2)
_diffrn_measured_fraction_theta_full 0.999
_diffrn_measured_fraction_theta_max 0.999
_diffrn_measurement_device_type 'Bruker D8 QUEST PHOTON-100'
_diffrn_measurement_method '\w and \f'
_diffrn_radiation_type MoK\a
_diffrn_radiation_wavelength 0.71073
_diffrn_reflns_av_R_equivalents 0.0591
_diffrn_reflns_av_unetI/netI 0.0345
_diffrn_reflns_Laue_measured_fraction_full 0.999
_diffrn_reflns_Laue_measured_fraction_max 0.999
_diffrn_reflns_limit_h_max 12
_diffrn_reflns_limit_h_min -13
_diffrn_reflns_limit_k_max 15
_diffrn_reflns_limit_k_min -15
_diffrn_reflns_limit_l_max 16
_diffrn_reflns_limit_l_min -17
_diffrn_reflns_number 28119
_diffrn_reflns_point_group_measured_fraction_full 0.996
_diffrn_reflns_point_group_measured_fraction_max 0.989
_diffrn_reflns_theta_full 25.242
_diffrn_reflns_theta_max 27.486
_diffrn_reflns_theta_min 2.328
_diffrn_source microfocus
_exptl_absorpt_coefficient_mu 0.090
_exptl_absorpt_correction_T_max 0.7461
_exptl_absorpt_correction_T_min 0.6725
_exptl_absorpt_correction_type multi-scan
_exptl_absorpt_process_details
;
 SADABS 2016/2: Krause, L., Herbst-Irmer, R., Sheldrick G.M. & Stalke D.,
 J. Appl. Cryst. 48 (2015) 3-10
;
_exptl_crystal_density_diffrn 1.324
_exptl_crystal_description BLOCK
_exptl_crystal_F_000 648
_exptl_crystal_size_max 0.340
_exptl_crystal_size_mid 0.320
_exptl_crystal_size_min 0.280
_refine_diff_density_max 0.167
_refine_diff_density_min -0.162
_refine_diff_density_rms 0.036
_refine_ls_abs_structure_details
;
 Flack x determined using 1314 quotients [(I+)-(I-)]/[(I+)+(I-)]
 (Parsons, Flack and Wagner, Acta Cryst. B69 (2013) 249-259).
;
_refine_ls_abs_structure_Flack 0.4(4)
_refine_ls_extinction_method none
_refine_ls_goodness_of_fit_ref 1.039
_refine_ls_hydrogen_treatment constr
_refine_ls_matrix_type full
_refine_ls_number_parameters 208
_refine_ls_number_reflns 3504
_refine_ls_number_restraints 1
_refine_ls_restrained_S_all 1.039
_refine_ls_R_factor_all 0.0418
_refine_ls_R_factor_gt 0.0365
_refine_ls_shift/su_max 0.000
_refine_ls_shift/su_mean 0.000
_refine_ls_structure_factor_coef Fsqd
_refine_ls_weighting_details 'w=1/[\s^2^(Fo^2^)+(0.0528P)^2^+0.1574P] where P=(Fo^2^+2Fc^2^)/3'
_refine_ls_weighting_scheme calc
_refine_ls_wR_factor_gt 0.0947
_refine_ls_wR_factor_ref 0.0985
_reflns_Friedel_coverage 0.896
_reflns_Friedel_fraction_full 0.992
_reflns_Friedel_fraction_max 0.978
_reflns_number_gt 3158
_reflns_number_total 3504
_reflns_threshold_expression 'I > 2\s(I)'
_cod_data_source_file d2ra08163f2.cif
_cod_data_source_block KB100_0m
_cod_database_code 7246293
_shelx_shelxl_version_number 2018/3
_shelx_space_group_comment
;
The symmetry employed for this shelxl refinement is uniquely defined
by the following loop, which should always be used as a source of
symmetry information in preference to the above space-group names.
They are only intended as comments.
;
_shelx_estimated_absorpt_t_min 0.970
_shelx_estimated_absorpt_t_max 0.975

loop_
_space_group_symop_operation_xyz
'x, y, z'
'-x, -y, z+1/2'
'-x+1/2, y+1/2, z+1/2'
'x+1/2, -y+1/2, z'

loop_
_atom_site_label
_atom_site_type_symbol
_atom_site_fract_x
_atom_site_fract_y
_atom_site_fract_z
_atom_site_U_iso_or_equiv
_atom_site_adp_type
_atom_site_occupancy
_atom_site_site_symmetry_order
_atom_site_calc_flag
_atom_site_refinement_flags_posn
_atom_site_refinement_flags_adp
_atom_site_refinement_flags_occupancy
_atom_site_disorder_assembly
_atom_site_disorder_group
O1 O 0.85416(19) 0.39417(13) 0.42643(16) 0.0542(4) Uani 1 1 d . . . . .
O2 O 1.0303(3) 0.5631(2) 0.64790(18) 0.0946(8) Uani 1 1 d . . . . .
O3 O 1.0937(4) 0.4285(2) 0.5552(3) 0.1292(14) Uani 1 1 d . . . . .
N1 N 1.0351(2) 0.51519(16) 0.56690(18) 0.0521(5) Uani 1 1 d . . . . .
C1 C 0.3995(3) 0.4974(3) 0.6540(2) 0.0640(8) Uani 1 1 d . . . . .
H1 H 0.327976 0.446936 0.652988 0.077 Uiso 1 1 calc R U . . .
C2 C 0.3928(3) 0.5918(3) 0.7151(3) 0.0689(8) Uani 1 1 d . . . . .
H2 H 0.317649 0.604564 0.755211 0.083 Uiso 1 1 calc R U . . .
C3 C 0.4978(3) 0.6678(3) 0.7170(2) 0.0632(7) Uani 1 1 d . . . . .
H3 H 0.493797 0.731807 0.758568 0.076 Uiso 1 1 calc R U . . .
C4 C 0.6092(2) 0.6484(2) 0.65658(19) 0.0493(5) Uani 1 1 d . . . . .
H4 H 0.679329 0.700279 0.657743 0.059 Uiso 1 1 calc R U . . .
C5 C 0.6183(2) 0.55280(18) 0.59421(17) 0.0400(4) Uani 1 1 d . . . . .
C6 C 0.5099(2) 0.4753(2) 0.5936(2) 0.0491(6) Uani 1 1 d . . . . .
C7 C 0.5163(3) 0.3749(2) 0.5232(2) 0.0608(7) Uani 1 1 d . . . . .
H7A H 0.480897 0.396547 0.457091 0.073 Uiso 1 1 calc R U . . .
H7B H 0.460340 0.314621 0.550191 0.073 Uiso 1 1 calc R U . . .
C8 C 0.6571(3) 0.32998(19) 0.5095(2) 0.0557(6) Uani 1 1 d . . . . .
H8A H 0.685197 0.290670 0.571017 0.067 Uiso 1 1 calc R U . . .
H8B H 0.659278 0.276203 0.453398 0.067 Uiso 1 1 calc R U . . .
C9 C 0.7508(2) 0.42680(17) 0.48788(18) 0.0430(5) Uani 1 1 d . . . . .
C10 C 0.7340(2) 0.53064(16) 0.52829(15) 0.0364(4) Uani 1 1 d . . . . .
C11 C 0.83452(19) 0.62410(15) 0.50889(16) 0.0345(4) Uani 1 1 d . . . . .
H11 H 0.850011 0.664340 0.573343 0.041 Uiso 1 1 calc R U . . .
C12 C 0.9665(2) 0.56988(18) 0.47536(18) 0.0409(5) Uani 1 1 d . . . . .
H12 H 1.024827 0.629418 0.447909 0.049 Uiso 1 1 calc R U . . .
C13 C 0.9443(3) 0.4814(2) 0.3940(2) 0.0513(6) Uani 1 1 d . . . . .
H13A H 0.908697 0.517859 0.333356 0.062 Uiso 1 1 calc R U . . .
H13B H 1.029297 0.447237 0.376016 0.062 Uiso 1 1 calc R U . . .
C14 C 0.7896(2) 0.71112(16) 0.42915(16) 0.0347(4) Uani 1 1 d . . . . .
C15 C 0.6914(2) 0.68731(18) 0.35799(18) 0.0447(5) Uani 1 1 d . . . . .
H15 H 0.649259 0.616833 0.358885 0.054 Uiso 1 1 calc R U . . .
C16 C 0.6550(3) 0.7675(2) 0.28518(19) 0.0542(6) Uani 1 1 d . . . . .
H16 H 0.588855 0.750245 0.237757 0.065 Uiso 1 1 calc R U . . .
C17 C 0.7162(3) 0.8723(2) 0.2829(2) 0.0542(6) Uani 1 1 d . . . . .
H17 H 0.692935 0.925395 0.233379 0.065 Uiso 1 1 calc R U . . .
C18 C 0.8116(3) 0.8975(2) 0.3540(3) 0.0580(6) Uani 1 1 d . . . . .
H18 H 0.852357 0.968527 0.353446 0.070 Uiso 1 1 calc R U . . .
C19 C 0.8479(2) 0.81826(18) 0.4268(2) 0.0480(5) Uani 1 1 d . . . . .
H19 H 0.912517 0.836969 0.475026 0.058 Uiso 1 1 calc R U . . .

loop_
_atom_site_aniso_label
_atom_site_aniso_U_11
_atom_site_aniso_U_22
_atom_site_aniso_U_33
_atom_site_aniso_U_23
_atom_site_aniso_U_13
_atom_site_aniso_U_12
O1 0.0608(10) 0.0427(8) 0.0590(10) -0.0138(8) 0.0026(9) 0.0011(7)
O2 0.123(2) 0.1058(18) 0.0555(14) 0.0013(13) -0.0235(14) 0.0479(16)
O3 0.163(3) 0.0750(14) 0.150(3) -0.0337(17) -0.093(2) 0.0642(18)
N1 0.0473(11) 0.0437(10) 0.0652(14) 0.0052(10) -0.0137(10) 0.0012(8)
C1 0.0439(14) 0.0779(18) 0.0702(18) 0.0342(16) 0.0041(13) -0.0067(12)
C2 0.0565(15) 0.083(2) 0.0677(18) 0.0300(16) 0.0225(15) 0.0100(14)
C3 0.0695(17) 0.0635(15) 0.0566(15) 0.0090(13) 0.0195(14) 0.0145(14)
C4 0.0511(13) 0.0468(11) 0.0501(13) 0.0069(10) 0.0096(11) 0.0028(10)
C5 0.0398(10) 0.0420(10) 0.0382(11) 0.0122(8) -0.0023(9) -0.0012(8)
C6 0.0447(12) 0.0531(13) 0.0494(14) 0.0195(11) -0.0046(11) -0.0082(10)
C7 0.0618(15) 0.0563(14) 0.0643(16) 0.0122(13) -0.0139(13) -0.0231(12)
C8 0.0703(16) 0.0360(10) 0.0608(15) 0.0016(10) -0.0103(13) -0.0135(10)
C9 0.0502(12) 0.0361(9) 0.0426(11) 0.0005(8) -0.0076(10) -0.0036(9)
C10 0.0400(11) 0.0344(9) 0.0346(10) 0.0040(8) -0.0035(8) -0.0023(7)
C11 0.0377(9) 0.0336(8) 0.0321(9) -0.0015(7) 0.0010(8) -0.0018(7)
C12 0.0394(11) 0.0399(9) 0.0434(12) 0.0033(9) 0.0018(9) 0.0009(8)
C13 0.0565(14) 0.0492(12) 0.0482(13) -0.0070(10) 0.0090(11) 0.0056(11)
C14 0.0385(10) 0.0330(8) 0.0325(9) 0.0002(7) 0.0042(8) -0.0001(7)
C15 0.0539(13) 0.0375(10) 0.0428(11) -0.0030(9) -0.0080(10) -0.0025(9)
C16 0.0673(16) 0.0541(13) 0.0411(12) 0.0016(10) -0.0114(12) 0.0045(11)
C17 0.0643(15) 0.0501(12) 0.0482(13) 0.0161(11) 0.0101(12) 0.0101(12)
C18 0.0630(16) 0.0392(11) 0.0719(17) 0.0152(12) 0.0020(14) -0.0072(10)
C19 0.0457(12) 0.0399(10) 0.0583(14) 0.0036(11) -0.0064(11) -0.0072(9)

loop_
_atom_type_symbol
_atom_type_description
_atom_type_scat_dispersion_real
_atom_type_scat_dispersion_imag
_atom_type_scat_source
C C 0.0033 0.0016 'International Tables Vol C Tables 4.2.6.8 and 6.1.1.4'
H H 0.0000 0.0000 'International Tables Vol C Tables 4.2.6.8 and 6.1.1.4'
O O 0.0106 0.0060 'International Tables Vol C Tables 4.2.6.8 and 6.1.1.4'
N N 0.0061 0.0033 'International Tables Vol C Tables 4.2.6.8 and 6.1.1.4'

loop_
_geom_angle_atom_site_label_1
_geom_angle_atom_site_label_2
_geom_angle_atom_site_label_3
_geom_angle
_geom_angle_site_symmetry_1
_geom_angle_site_symmetry_3
_geom_angle_publ_flag
C9 O1 C13 116.84(17) . . ?
O3 N1 O2 122.4(3) . . ?
O3 N1 C12 119.0(3) . . ?
O2 N1 C12 118.60(19) . . ?
C2 C1 C6 121.7(3) . . ?
C2 C1 H1 119.2 . . ?
C6 C1 H1 119.2 . . ?
C1 C2 C3 119.9(3) . . ?
C1 C2 H2 120.1 . . ?
C3 C2 H2 120.1 . . ?
C2 C3 C4 119.7(3) . . ?
C2 C3 H3 120.1 . . ?
C4 C3 H3 120.1 . . ?
C3 C4 C5 121.3(2) . . ?
C3 C4 H4 119.3 . . ?
C5 C4 H4 119.3 . . ?
C4 C5 C6 118.2(2) . . ?
C4 C5 C10 122.64(19) . . ?
C6 C5 C10 119.1(2) . . ?
C1 C6 C5 119.2(3) . . ?
C1 C6 C7 122.3(2) . . ?
C5 C6 C7 118.5(2) . . ?
C6 C7 C8 112.8(2) . . ?
C6 C7 H7A 109.0 . . ?
C8 C7 H7A 109.0 . . ?
C6 C7 H7B 109.0 . . ?
C8 C7 H7B 109.0 . . ?
H7A C7 H7B 107.8 . . ?
C9 C8 C7 109.8(2) . . ?
C9 C8 H8A 109.7 . . ?
C7 C8 H8A 109.7 . . ?
C9 C8 H8B 109.7 . . ?
C7 C8 H8B 109.7 . . ?
H8A C8 H8B 108.2 . . ?
C10 C9 O1 125.67(19) . . ?
C10 C9 C8 122.5(2) . . ?
O1 C9 C8 111.80(19) . . ?
C9 C10 C5 119.50(19) . . ?
C9 C10 C11 120.80(19) . . ?
C5 C10 C11 119.68(16) . . ?
C10 C11 C14 113.90(17) . . ?
C10 C11 C12 108.66(16) . . ?
C14 C11 C12 109.66(17) . . ?
C10 C11 H11 108.2 . . ?
C14 C11 H11 108.2 . . ?
C12 C11 H11 108.2 . . ?
C13 C12 N1 109.38(19) . . ?
C13 C12 C11 111.30(18) . . ?
N1 C12 C11 109.79(19) . . ?
C13 C12 H12 108.8 . . ?
N1 C12 H12 108.8 . . ?
C11 C12 H12 108.8 . . ?
O1 C13 C12 112.2(2) . . ?
O1 C13 H13A 109.2 . . ?
C12 C13 H13A 109.2 . . ?
O1 C13 H13B 109.2 . . ?
C12 C13 H13B 109.2 . . ?
H13A C13 H13B 107.9 . . ?
C15 C14 C19 117.9(2) . . ?
C15 C14 C11 122.25(17) . . ?
C19 C14 C11 119.86(19) . . ?
C14 C15 C16 120.8(2) . . ?
C14 C15 H15 119.6 . . ?
C16 C15 H15 119.6 . . ?
C17 C16 C15 120.4(2) . . ?
C17 C16 H16 119.8 . . ?
C15 C16 H16 119.8 . . ?
C18 C17 C16 119.4(2) . . ?
C18 C17 H17 120.3 . . ?
C16 C17 H17 120.3 . . ?
C17 C18 C19 120.6(2) . . ?
C17 C18 H18 119.7 . . ?
C19 C18 H18 119.7 . . ?
C18 C19 C14 121.0(2) . . ?
C18 C19 H19 119.5 . . ?
C14 C19 H19 119.5 . . ?

loop_
_geom_bond_atom_site_label_1
_geom_bond_atom_site_label_2
_geom_bond_distance
_geom_bond_site_symmetry_2
_geom_bond_publ_flag
O1 C9 1.366(3) . ?
O1 C13 1.431(3) . ?
O2 N1 1.202(3) . ?
O3 N1 1.186(3) . ?
N1 C12 1.524(3) . ?
C1 C2 1.370(5) . ?
C1 C6 1.383(4) . ?
C1 H1 0.9300 . ?
C2 C3 1.380(4) . ?
C2 H2 0.9300 . ?
C3 C4 1.386(4) . ?
C3 H3 0.9300 . ?
C4 C5 1.393(3) . ?
C4 H4 0.9300 . ?
C5 C6 1.417(3) . ?
C5 C10 1.468(3) . ?
C6 C7 1.500(4) . ?
C7 C8 1.516(4) . ?
C7 H7A 0.9700 . ?
C7 H7B 0.9700 . ?
C8 C9 1.502(3) . ?
C8 H8A 0.9700 . ?
C8 H8B 0.9700 . ?
C9 C10 1.341(3) . ?
C10 C11 1.512(3) . ?
C11 C14 1.530(3) . ?
C11 C12 1.531(3) . ?
C11 H11 0.9800 . ?
C12 C13 1.506(3) . ?
C12 H12 0.9800 . ?
C13 H13A 0.9700 . ?
C13 H13B 0.9700 . ?
C14 C15 1.383(3) . ?
C14 C19 1.389(3) . ?
C15 C16 1.390(3) . ?
C15 H15 0.9300 . ?
C16 C17 1.377(4) . ?
C16 H16 0.9300 . ?
C17 C18 1.367(4) . ?
C17 H17 0.9300 . ?
C18 C19 1.382(4) . ?
C18 H18 0.9300 . ?
C19 H19 0.9300 . ?

loop_
_geom_torsion_atom_site_label_1
_geom_torsion_atom_site_label_2
_geom_torsion_atom_site_label_3
_geom_torsion_atom_site_label_4
_geom_torsion
_geom_torsion_site_symmetry_1
_geom_torsion_site_symmetry_2
_geom_torsion_site_symmetry_3
_geom_torsion_site_symmetry_4
_geom_torsion_publ_flag
C6 C1 C2 C3 0.3(4) . . . . ?
C1 C2 C3 C4 0.3(4) . . . . ?
C2 C3 C4 C5 -0.5(4) . . . . ?
C3 C4 C5 C6 0.2(3) . . . . ?
C3 C4 C5 C10 179.1(2) . . . . ?
C2 C1 C6 C5 -0.7(4) . . . . ?
C2 C1 C6 C7 -177.5(3) . . . . ?
C4 C5 C6 C1 0.4(3) . . . . ?
C10 C5 C6 C1 -178.5(2) . . . . ?
C4 C5 C6 C7 177.4(2) . . . . ?
C10 C5 C6 C7 -1.6(3) . . . . ?
C1 C6 C7 C8 -149.1(2) . . . . ?
C5 C6 C7 C8 34.0(3) . . . . ?
C6 C7 C8 C9 -47.6(3) . . . . ?
C13 O1 C9 C10 -6.9(3) . . . . ?
C13 O1 C9 C8 175.2(2) . . . . ?
C7 C8 C9 C10 33.4(3) . . . . ?
C7 C8 C9 O1 -148.7(2) . . . . ?
O1 C9 C10 C5 -179.3(2) . . . . ?
C8 C9 C10 C5 -1.7(3) . . . . ?
O1 C9 C10 C11 -0.8(3) . . . . ?
C8 C9 C10 C11 176.8(2) . . . . ?
C4 C5 C10 C9 165.3(2) . . . . ?
C6 C5 C10 C9 -15.8(3) . . . . ?
C4 C5 C10 C11 -13.2(3) . . . . ?
C6 C5 C10 C11 165.70(19) . . . . ?
C9 C10 C11 C14 102.4(2) . . . . ?
C5 C10 C11 C14 -79.1(2) . . . . ?
C9 C10 C11 C12 -20.1(3) . . . . ?
C5 C10 C11 C12 158.33(18) . . . . ?
O3 N1 C12 C13 20.6(4) . . . . ?
O2 N1 C12 C13 -161.2(3) . . . . ?
O3 N1 C12 C11 143.0(3) . . . . ?
O2 N1 C12 C11 -38.7(3) . . . . ?
C10 C11 C12 C13 47.4(2) . . . . ?
C14 C11 C12 C13 -77.7(2) . . . . ?
C10 C11 C12 N1 -73.9(2) . . . . ?
C14 C11 C12 N1 161.04(16) . . . . ?
C9 O1 C13 C12 35.8(3) . . . . ?
N1 C12 C13 O1 64.4(3) . . . . ?
C11 C12 C13 O1 -57.1(3) . . . . ?
C10 C11 C14 C15 -20.7(3) . . . . ?
C12 C11 C14 C15 101.3(2) . . . . ?
C10 C11 C14 C19 159.2(2) . . . . ?
C12 C11 C14 C19 -78.8(2) . . . . ?
C19 C14 C15 C16 1.5(3) . . . . ?
C11 C14 C15 C16 -178.6(2) . . . . ?
C14 C15 C16 C17 -0.1(4) . . . . ?
C15 C16 C17 C18 -1.1(4) . . . . ?
C16 C17 C18 C19 0.9(4) . . . . ?
C17 C18 C19 C14 0.5(4) . . . . ?
C15 C14 C19 C18 -1.7(4) . . . . ?
C11 C14 C19 C18 178.4(2) . . . . ?
